data_4513636
loop_
_publ_author_name
'Fu, Ruibiao'
'Hu, Shengmin'
'Wu, Xintao'

_publ_section_title
;
 Two New Zinc Phosphonates with Triazine-Based Phosphonic Acids
;
_journal_issue 10
_journal_name_full 'Crystal Growth &amp; Design'
_journal_page_first 5021
_journal_paper_doi 10.1021/acs.cgd.5b00983
_journal_volume 15
_journal_year 2015
_chemical_formula_sum 'C17 H36 N3 O19.5 P3 Zn3'
_chemical_formula_weight 883.51
_chemical_name_systematic
; 
 ? 
;
_space_group_IT_number 2
_symmetry_cell_setting triclinic
_symmetry_space_group_name_Hall '-P 1'
_symmetry_space_group_name_H-M 'P -1'
_atom_sites_solution_hydrogens geom
_atom_sites_solution_primary direct
_atom_sites_solution_secondary difmap
_audit_creation_method SHELXL-97
_cell_angle_alpha 86.899(12)
_cell_angle_beta 89.523(9)
_cell_angle_gamma 88.343(11)
_cell_formula_units_Z 2
_cell_length_a 10.137(6)
_cell_length_b 11.802(7)
_cell_length_c 13.768(8)
_cell_measurement_reflns_used 3708
_cell_measurement_temperature 293(2)
_cell_measurement_theta_max 27.4719
_cell_measurement_theta_min 3.0314
_cell_volume 1644.0(17)
_computing_cell_refinement 'CrystalClear (Rigaku Inc., 2008)'
_computing_data_collection 'CrystalClear (Rigaku Inc., 2008)'
_computing_data_reduction 'CrystalClear (Rigaku Inc., 2008)'
_computing_molecular_graphics 'Bruker SHELXTL'
_computing_publication_material 'Bruker SHELXTL'
_computing_structure_refinement 'SHELXL-97 (Sheldrick, 1997)'
_computing_structure_solution 'SHELXS-97 (Sheldrick, 1990)'
_diffrn_ambient_temperature 293(2)
_diffrn_measured_fraction_theta_full 0.933
_diffrn_measured_fraction_theta_max 0.933
_diffrn_measurement_device_type 'Mercury70 (2x2 bin mode)'
_diffrn_measurement_method '\w scans'
_diffrn_radiation_monochromator graphite
_diffrn_radiation_source 'fine-focus sealed tube'
_diffrn_radiation_type MoK\a
_diffrn_radiation_wavelength 0.71073
_diffrn_reflns_av_R_equivalents 0.0501
_diffrn_reflns_av_sigmaI/netI 0.0839
_diffrn_reflns_limit_h_max 13
_diffrn_reflns_limit_h_min -13
_diffrn_reflns_limit_k_max 15
_diffrn_reflns_limit_k_min -14
_diffrn_reflns_limit_l_max 17
_diffrn_reflns_limit_l_min -15
_diffrn_reflns_number 12788
_diffrn_reflns_theta_full 27.49
_diffrn_reflns_theta_max 27.49
_diffrn_reflns_theta_min 2.51
_exptl_absorpt_coefficient_mu 2.399
_exptl_absorpt_correction_T_max 1.0000
_exptl_absorpt_correction_T_min 0.5518
_exptl_absorpt_correction_type multi-scan
_exptl_absorpt_process_details 'CrystalClear (Rigaku Inc., 2008)'
_exptl_crystal_colour colorless
_exptl_crystal_density_diffrn 1.785
_exptl_crystal_density_method 'not measured'
_exptl_crystal_description prism
_exptl_crystal_F_000 900
_exptl_crystal_size_max 0.2000
_exptl_crystal_size_mid 0.0800
_exptl_crystal_size_min 0.0500
_refine_diff_density_max 1.726
_refine_diff_density_min -1.101
_refine_diff_density_rms 0.167
_refine_ls_extinction_method none
_refine_ls_goodness_of_fit_ref 1.091
_refine_ls_hydrogen_treatment mixed
_refine_ls_matrix_type full
_refine_ls_number_parameters 457
_refine_ls_number_reflns 7027
_refine_ls_number_restraints 0
_refine_ls_restrained_S_all 1.091
_refine_ls_R_factor_all 0.1130
_refine_ls_R_factor_gt 0.0829
_refine_ls_shift/su_max 0.223
_refine_ls_shift/su_mean 0.012
_refine_ls_structure_factor_coef Fsqd
_refine_ls_weighting_details 'calc w=1/[\s^2^(Fo^2^)+(0.0838P)^2^+14.6176P] where P=(Fo^2^+2Fc^2^)/3'
_refine_ls_weighting_scheme calc
_refine_ls_wR_factor_gt 0.2081
_refine_ls_wR_factor_ref 0.2276
_reflns_number_gt 5003
_reflns_number_total 7027
_reflns_threshold_expression >2sigma(I)
_cod_data_source_file cg5b00983_si_001.cif
_cod_data_source_block 1
_cod_depositor_comments
;
The following automatic conversions were performed:

'_exptl_absorpt_correction_type' value 'Multi-scan' changed to
'multi-scan' according to
/usr/data/users/saulius/crontab/automatic-downloads/rss-feeds/ACS/lib/dictionaries/cif_core.dic
dictionary named 'cif_core.dic' version 2.4.2 from 2011-04-26.

Automatic conversion script
Id: cif_fix_values 3271 2015-04-21 07:52:19Z andrius 

 Adding full bibliography for 4513636--4513637.cif.
;
_cod_original_sg_symbol_H-M p-1
_cod_original_formula_sum 'C17 H36 N3 O19.50 P3 Zn3'
_cod_database_code 4513636

loop_
_symmetry_equiv_pos_as_xyz
'x, y, z'
'-x, -y, -z'

loop_
_atom_site_label
_atom_site_type_symbol
_atom_site_fract_x
_atom_site_fract_y
_atom_site_fract_z
_atom_site_U_iso_or_equiv
_atom_site_adp_type
_atom_site_occupancy
_atom_site_symmetry_multiplicity
_atom_site_calc_flag
_atom_site_refinement_flags
Zn1 Zn 0.15736(8) 0.51598(8) 0.39554(6) 0.0224(2) Uani 1 1 d .
Zn2 Zn 0.55467(9) 0.57495(9) 0.37833(7) 0.0305(3) Uani 1 1 d .
Zn3 Zn 0.62257(11) 0.11009(10) -0.11254(9) 0.0417(3) Uani 1 1 d .
P1 P 0.3750(2) 0.3440(2) 0.42563(17) 0.0296(5) Uani 1 1 d .
P2 P 0.6707(2) 0.3352(2) -0.22994(15) 0.0269(5) Uani 1 1 d .
P3 P 0.84407(18) 0.46155(19) 0.37929(15) 0.0236(4) Uani 1 1 d .
O1 O 0.2294(5) 0.3604(5) 0.4049(4) 0.0308(13) Uani 1 1 d .
O2 O 0.4443(8) 0.4517(7) 0.3927(8) 0.073(3) Uani 1 1 d .
O3 O 0.4009(8) 0.3070(7) 0.5301(5) 0.056(2) Uani 1 1 d .
O4 O 0.4079(8) 0.0364(6) 0.1730(6) 0.057(2) Uani 1 1 d .
O5 O 0.1931(10) 0.0418(8) 0.1759(12) 0.122(5) Uani 1 1 d .
O6 O 0.7821(6) 0.3901(6) -0.2846(4) 0.0366(15) Uani 1 1 d .
O7 O 0.7159(7) 0.2158(6) -0.1897(5) 0.0465(18) Uani 1 1 d .
O8 O 0.5448(6) 0.3249(6) -0.2845(5) 0.0438(17) Uani 1 1 d .
O9 O 0.4405(7) 0.1451(6) -0.0850(6) 0.054(2) Uani 1 1 d .
O10 O 0.2432(7) 0.2162(7) -0.0545(7) 0.063(2) Uani 1 1 d .
O11 O 0.7301(5) 0.5343(6) 0.3370(5) 0.0356(14) Uani 1 1 d .
O12 O 0.9679(5) 0.5315(5) 0.3721(5) 0.0326(14) Uani 1 1 d .
O13 O 0.8182(6) 0.4131(5) 0.4816(4) 0.0328(14) Uani 1 1 d .
O14 O 1.1033(7) 0.3673(7) 0.0267(5) 0.053(2) Uani 1 1 d .
H1 H 1.1462 0.3164 0.0018 0.079 Uiso 1 1 calc R
O15 O 0.9855(8) 0.2250(7) 0.0847(7) 0.068(3) Uani 1 1 d .
O16 O 0.6846(19) 0.0682(12) 0.0212(10) 0.151(7) Uani 1 1 d .
O17 O 0.689(3) 0.202(2) 0.526(2) 0.263(13) Uani 1 1 d .
O18 O 1.0000 0.0000 0.0000 0.238(18) Uani 1 2 d S
O19 O 0.492(3) 0.0972(18) 0.6443(19) 0.280(17) Uani 1 1 d .
O20 O 0.095(3) -0.0800(12) 0.7591(17) 0.247(14) Uani 1 1 d .
N1 N 0.4166(7) 0.2462(6) 0.2528(5) 0.0290(15) Uani 1 1 d .
N2 N 0.8394(7) 0.3630(7) 0.2032(5) 0.0308(16) Uani 1 1 d .
N3 N 0.5516(7) 0.3591(7) -0.0547(5) 0.0342(17) Uani 1 1 d .
N4 N 0.4835(7) 0.2998(7) 0.0982(5) 0.0327(17) Uani 1 1 d .
N5 N 0.6297(7) 0.3031(6) 0.2310(5) 0.0293(15) Uani 1 1 d .
N6 N 0.7014(7) 0.3646(6) 0.0710(5) 0.0288(15) Uani 1 1 d .
N7 N -0.0455(15) 0.1339(15) 0.732(2) 0.200(14) Uani 1 1 d .
H2 H -0.1228 0.1355 0.7644 0.240 Uiso 1 1 calc R
H3 H -0.0105 0.0632 0.7415 0.240 Uiso 1 1 calc R
N8 N 0.1453(15) 0.2377(14) 0.6220(13) 0.113(5) Uani 1 1 d .
H4 H 0.1324 0.3130 0.6106 0.136 Uiso 1 1 calc R
H5 H 0.2226 0.2199 0.5932 0.136 Uiso 1 1 calc R
C1 C 0.5143(8) 0.2831(8) 0.1930(6) 0.0275(18) Uani 1 1 d .
C2 C 0.5811(9) 0.3421(8) 0.0419(6) 0.0305(19) Uani 1 1 d .
C3 C 0.7191(8) 0.3432(7) 0.1675(6) 0.0278(18) Uani 1 1 d .
C4 C 0.4394(8) 0.2275(7) 0.3576(6) 0.0275(18) Uani 1 1 d .
H4A H 0.5334 0.2180 0.3691 0.033 Uiso 1 1 calc R
H4B H 0.3976 0.1581 0.3808 0.033 Uiso 1 1 calc R
C5 C 0.2941(8) 0.2068(8) 0.2148(7) 0.0323(19) Uani 1 1 d .
H5A H 0.2694 0.2555 0.1585 0.039 Uiso 1 1 calc R
H5B H 0.2256 0.2153 0.2637 0.039 Uiso 1 1 calc R
C6 C 0.2978(11) 0.0853(10) 0.1856(9) 0.052(3) Uani 1 1 d .
C7 C 0.6405(9) 0.4165(8) -0.1242(7) 0.035(2) Uani 1 1 d .
H7C H 0.7237 0.4288 -0.0927 0.041 Uiso 1 1 calc R
H7D H 0.6021 0.4901 -0.1446 0.041 Uiso 1 1 calc R
C8 C 0.4122(8) 0.3486(9) -0.0812(6) 0.035(2) Uani 1 1 d .
H8C H 0.4004 0.3775 -0.1479 0.042 Uiso 1 1 calc R
H8D H 0.3581 0.3957 -0.0401 0.042 Uiso 1 1 calc R
C9 C 0.3637(9) 0.2293(9) -0.0716(7) 0.040(2) Uani 1 1 d .
C10 C 0.8688(8) 0.3403(8) 0.3061(6) 0.0294(18) Uani 1 1 d .
H10A H 0.9599 0.3136 0.3121 0.035 Uiso 1 1 calc R
H10B H 0.8134 0.2798 0.3316 0.035 Uiso 1 1 calc R
C11 C 0.9416(8) 0.4132(8) 0.1400(6) 0.034(2) Uani 1 1 d .
H11A H 1.0055 0.4493 0.1793 0.041 Uiso 1 1 calc R
H11B H 0.9017 0.4710 0.0959 0.041 Uiso 1 1 calc R
C12 C 1.0112(9) 0.3234(9) 0.0817(7) 0.038(2) Uani 1 1 d .
C13 C 0.0422(16) 0.2110(19) 0.7781(14) 0.106(6) Uani 1 1 d .
H13A H 0.0585 0.1832 0.8446 0.127 Uiso 1 1 calc R
H13B H -0.0008 0.2854 0.7799 0.127 Uiso 1 1 calc R
C14 C 0.1684(18) 0.2212(18) 0.7259(16) 0.115(7) Uani 1 1 d .
H14A H 0.2154 0.2850 0.7486 0.138 Uiso 1 1 calc R
H14B H 0.2224 0.1530 0.7389 0.138 Uiso 1 1 calc R
C15 C -0.077(5) 0.152(5) 0.623(3) 0.43(5) Uani 1 1 d .
H15A H -0.1073 0.0817 0.5977 0.522 Uiso 1 1 calc R
H15B H -0.1457 0.2098 0.6125 0.522 Uiso 1 1 calc R
C16 C 0.0505(18) 0.188(2) 0.569(2) 0.148(10) Uani 1 1 d .
H16A H 0.0912 0.1132 0.5856 0.178 Uiso 1 1 calc R
C17 C -0.004(11) 0.143(4) 0.471(3) 0.83(13) Uani 1 1 d .
H17A H 0.0606 0.1540 0.4201 1.249 Uiso 1 1 calc R
H17B H -0.0840 0.1846 0.4528 1.249 Uiso 1 1 calc R
H17C H -0.0221 0.0638 0.4799 1.249 Uiso 1 1 calc R

loop_
_atom_site_aniso_label
_atom_site_aniso_U_11
_atom_site_aniso_U_22
_atom_site_aniso_U_33
_atom_site_aniso_U_23
_atom_site_aniso_U_13
_atom_site_aniso_U_12
Zn1 0.0194(4) 0.0313(5) 0.0163(4) -0.0012(4) 0.0028(3) -0.0014(3)
Zn2 0.0190(4) 0.0484(6) 0.0251(5) -0.0100(5) 0.0014(4) -0.0023(4)
Zn3 0.0410(6) 0.0392(7) 0.0446(7) -0.0014(5) 0.0053(5) -0.0013(5)
P1 0.0222(10) 0.0345(12) 0.0332(12) -0.0136(10) 0.0029(9) 0.0010(8)
P2 0.0203(9) 0.0411(13) 0.0187(10) 0.0021(9) 0.0030(8) -0.0012(8)
P3 0.0170(9) 0.0356(12) 0.0185(10) -0.0055(9) 0.0044(7) -0.0014(8)
O1 0.026(3) 0.032(3) 0.035(3) -0.007(3) 0.001(2) 0.003(2)
O2 0.050(5) 0.036(4) 0.136(9) -0.017(5) 0.028(5) -0.009(3)
O3 0.060(5) 0.081(6) 0.026(4) -0.025(4) -0.011(3) 0.033(4)
O4 0.065(5) 0.034(4) 0.074(6) -0.017(4) 0.014(4) -0.004(3)
O5 0.067(6) 0.045(6) 0.256(17) -0.001(8) -0.044(8) -0.023(5)
O6 0.029(3) 0.055(4) 0.024(3) 0.007(3) 0.007(2) -0.006(3)
O7 0.041(4) 0.046(4) 0.051(4) 0.002(3) 0.019(3) 0.004(3)
O8 0.033(3) 0.061(5) 0.037(4) 0.008(3) -0.004(3) -0.009(3)
O9 0.050(4) 0.048(4) 0.067(5) -0.028(4) 0.024(4) -0.010(3)
O10 0.041(4) 0.063(5) 0.086(6) -0.025(5) 0.027(4) -0.013(4)
O11 0.018(3) 0.049(4) 0.040(4) -0.004(3) 0.003(2) 0.002(2)
O12 0.017(3) 0.043(4) 0.038(4) -0.003(3) -0.001(2) -0.004(2)
O13 0.043(3) 0.040(4) 0.017(3) -0.008(3) 0.005(2) -0.008(3)
O14 0.042(4) 0.061(5) 0.055(5) 0.002(4) 0.030(3) 0.002(3)
O15 0.064(5) 0.045(5) 0.095(7) -0.007(5) 0.040(5) 0.003(4)
O16 0.255(19) 0.105(10) 0.093(9) 0.000(8) -0.086(11) 0.026(11)
O17 0.29(3) 0.20(2) 0.30(3) -0.03(2) -0.09(3) -0.02(2)
O18 0.24(3) 0.25(3) 0.24(3) -0.14(3) -0.13(3) 0.10(3)
O19 0.45(4) 0.137(17) 0.25(3) -0.071(18) -0.20(3) 0.10(2)
O20 0.41(3) 0.061(9) 0.27(2) -0.011(12) 0.22(2) 0.016(13)
N1 0.027(3) 0.039(4) 0.021(4) -0.003(3) 0.005(3) -0.005(3)
N2 0.026(3) 0.047(4) 0.020(4) -0.011(3) 0.008(3) -0.006(3)
N3 0.034(4) 0.052(5) 0.018(4) -0.005(3) 0.005(3) -0.013(3)
N4 0.029(4) 0.047(5) 0.022(4) 0.001(3) 0.009(3) -0.009(3)
N5 0.027(3) 0.040(4) 0.022(4) -0.005(3) 0.005(3) -0.003(3)
N6 0.026(3) 0.039(4) 0.022(4) -0.004(3) 0.003(3) -0.008(3)
N7 0.059(9) 0.098(12) 0.45(4) -0.078(19) 0.106(17) -0.029(9)
N8 0.086(10) 0.113(12) 0.141(15) 0.008(11) 0.003(10) -0.032(9)
C1 0.023(4) 0.039(5) 0.021(4) -0.009(4) 0.006(3) 0.001(3)
C2 0.036(5) 0.034(5) 0.022(4) -0.008(4) 0.009(3) -0.004(4)
C3 0.027(4) 0.031(4) 0.026(4) -0.008(4) 0.008(3) 0.001(3)
C4 0.025(4) 0.033(4) 0.025(4) -0.003(4) 0.008(3) 0.000(3)
C5 0.027(4) 0.038(5) 0.033(5) -0.006(4) 0.006(3) -0.006(3)
C6 0.047(6) 0.054(7) 0.056(7) 0.003(6) -0.006(5) 0.001(5)
C7 0.035(5) 0.035(5) 0.033(5) 0.004(4) 0.010(4) -0.006(4)
C8 0.023(4) 0.061(6) 0.019(4) 0.001(4) 0.004(3) 0.005(4)
C9 0.036(5) 0.050(6) 0.034(5) -0.018(5) 0.006(4) -0.011(4)
C10 0.025(4) 0.038(5) 0.025(4) -0.007(4) 0.009(3) 0.004(3)
C11 0.028(4) 0.045(5) 0.028(5) -0.003(4) 0.009(3) -0.002(4)
C12 0.031(5) 0.046(6) 0.036(5) 0.000(4) 0.004(4) 0.004(4)
C13 0.063(10) 0.150(18) 0.102(14) 0.015(12) 0.009(9) -0.003(11)
C14 0.091(13) 0.126(16) 0.123(17) 0.052(13) -0.022(12) -0.031(11)
C15 0.36(6) 0.63(11) 0.28(5) 0.18(6) 0.28(5) 0.21(7)
C16 0.057(11) 0.18(2) 0.20(3) 0.01(2) 0.005(13) -0.048(13)
C17 2.0(3) 0.30(6) 0.14(3) 0.11(4) 0.18(9) 0.66(13)

loop_
_atom_type_symbol
_atom_type_description
_atom_type_scat_dispersion_real
_atom_type_scat_dispersion_imag
_atom_type_scat_source
C C 0.0033 0.0016 'International Tables Vol C Tables 4.2.6.8 and 6.1.1.4'
H H 0.0000 0.0000 'International Tables Vol C Tables 4.2.6.8 and 6.1.1.4'
N N 0.0061 0.0033 'International Tables Vol C Tables 4.2.6.8 and 6.1.1.4'
O O 0.0106 0.0060 'International Tables Vol C Tables 4.2.6.8 and 6.1.1.4'
P P 0.1023 0.0942 'International Tables Vol C Tables 4.2.6.8 and 6.1.1.4'
Zn Zn 0.2839 1.4301 'International Tables Vol C Tables 4.2.6.8 and 6.1.1.4'

loop_
_geom_angle_atom_site_label_1
_geom_angle_atom_site_label_2
_geom_angle_atom_site_label_3
_geom_angle
_geom_angle_site_symmetry_1
_geom_angle_site_symmetry_3
O6 Zn1 O13 112.4(3) 2_665 2_666
O6 Zn1 O12 98.4(3) 2_665 1_455
O13 Zn1 O12 104.3(3) 2_666 1_455
O6 Zn1 O1 115.6(3) 2_665 .
O13 Zn1 O1 109.7(3) 2_666 .
O12 Zn1 O1 115.5(3) 1_455 .
O2 Zn2 O11 113.4(3) . .
O2 Zn2 O8 101.3(4) . 2_665
O11 Zn2 O8 114.5(3) . 2_665
O2 Zn2 O3 131.2(4) . 2_666
O11 Zn2 O3 98.7(3) . 2_666
O8 Zn2 O3 97.2(3) 2_665 2_666
O7 Zn3 O9 117.7(3) . .
O7 Zn3 O16 119.2(6) . .
O9 Zn3 O16 99.5(6) . .
O7 Zn3 O4 115.2(3) . 2_655
O9 Zn3 O4 96.2(3) . 2_655
O16 Zn3 O4 105.5(5) . 2_655
O3 P1 O1 112.2(4) . .
O3 P1 O2 113.4(6) . .
O1 P1 O2 108.7(4) . .
O3 P1 C4 104.3(4) . .
O1 P1 C4 108.8(4) . .
O2 P1 C4 109.3(4) . .
O6 P2 O8 116.6(4) . .
O6 P2 O7 109.5(4) . .
O8 P2 O7 108.6(4) . .
O6 P2 C7 106.5(4) . .
O8 P2 C7 109.8(4) . .
O7 P2 C7 105.3(4) . .
O13 P3 O11 113.7(4) . .
O13 P3 O12 112.6(4) . .
O11 P3 O12 108.0(4) . .
O13 P3 C10 105.6(4) . .
O11 P3 C10 108.5(4) . .
O12 P3 C10 108.3(4) . .
P1 O1 Zn1 117.4(4) . .
P1 O2 Zn2 166.1(8) . .
P1 O3 Zn2 118.2(5) . 2_666
C6 O4 Zn3 108.2(8) . 2_655
P2 O6 Zn1 149.0(4) . 2_665
P2 O7 Zn3 129.1(4) . .
P2 O8 Zn2 134.2(4) . 2_665
C9 O9 Zn3 140.5(7) . .
P3 O11 Zn2 135.7(4) . .
P3 O12 Zn1 140.3(4) . 1_655
P3 O13 Zn1 128.6(4) . 2_666
C1 N1 C5 121.3(7) . .
C1 N1 C4 120.5(7) . .
C5 N1 C4 117.4(7) . .
C3 N2 C10 121.1(7) . .
C3 N2 C11 120.4(7) . .
C10 N2 C11 118.4(7) . .
C2 N3 C7 122.5(7) . .
C2 N3 C8 116.4(7) . .
C7 N3 C8 118.8(7) . .
C2 N4 C1 114.5(7) . .
C1 N5 C3 114.7(7) . .
C2 N6 C3 113.1(7) . .
C13 N7 C15 120(3) . .
C16 N8 C14 126.8(17) . .
N5 C1 N4 125.2(7) . .
N5 C1 N1 118.5(7) . .
N4 C1 N1 116.3(7) . .
N6 C2 N4 126.1(8) . .
N6 C2 N3 118.6(7) . .
N4 C2 N3 115.3(8) . .
N5 C3 N2 116.6(8) . .
N5 C3 N6 126.3(8) . .
N2 C3 N6 117.1(7) . .
N1 C4 P1 112.2(6) . .
N1 C5 C6 115.3(8) . .
O5 C6 O4 124.4(13) . .
O5 C6 C5 116.8(11) . .
O4 C6 C5 118.8(10) . .
N3 C7 P2 111.9(6) . .
N3 C8 C9 114.2(8) . .
O10 C9 O9 120.9(9) . .
O10 C9 C8 117.8(9) . .
O9 C9 C8 121.2(8) . .
N2 C10 P3 114.2(6) . .
N2 C11 C12 110.9(8) . .
O15 C12 O14 123.7(9) . .
O15 C12 C11 125.2(9) . .
O14 C12 C11 111.1(9) . .
N7 C13 C14 111.7(18) . .
N8 C14 C13 110.0(15) . .
C16 C15 N7 108(4) . .
N8 C16 C15 118(3) . .
N8 C16 C17 152(4) . .
C15 C16 C17 90(4) . .

loop_
_geom_bond_atom_site_label_1
_geom_bond_atom_site_label_2
_geom_bond_distance
_geom_bond_site_symmetry_2
Zn1 O6 1.944(6) 2_665
Zn1 O13 1.948(6) 2_666
Zn1 O12 1.951(6) 1_455
Zn1 O1 1.954(6) .
Zn2 O2 1.862(8) .
Zn2 O11 1.918(6) .
Zn2 O8 1.967(7) 2_665
Zn2 O3 1.992(8) 2_666
Zn3 O7 1.868(7) .
Zn3 O9 1.919(7) .
Zn3 O16 1.983(12) .
Zn3 O4 1.992(8) 2_655
P1 O3 1.504(7) .
P1 O1 1.510(6) .
P1 O2 1.516(8) .
P1 C4 1.808(9) .
P2 O6 1.495(6) .
P2 O8 1.498(7) .
P2 O7 1.544(7) .
P2 C7 1.806(10) .
P3 O13 1.515(6) .
P3 O11 1.520(6) .
P3 O12 1.522(6) .
P3 C10 1.805(9) .
O3 Zn2 1.992(8) 2_666
O4 C6 1.257(13) .
O4 Zn3 1.992(8) 2_655
O5 C6 1.204(14) .
O6 Zn1 1.944(6) 2_665
O8 Zn2 1.967(7) 2_665
O9 C9 1.265(12) .
O10 C9 1.254(11) .
O12 Zn1 1.951(5) 1_655
O13 Zn1 1.948(6) 2_666
O14 C12 1.298(11) .
O15 C12 1.196(12) .
N1 C1 1.349(10) .
N1 C5 1.450(11) .
N1 C4 1.468(11) .
N2 C3 1.349(11) .
N2 C10 1.459(11) .
N2 C11 1.465(10) .
N3 C2 1.367(11) .
N3 C7 1.462(10) .
N3 C8 1.473(11) .
N4 C2 1.342(10) .
N4 C1 1.348(11) .
N5 C1 1.318(11) .
N5 C3 1.333(10) .
N6 C2 1.326(11) .
N6 C3 1.352(11) .
N7 C13 1.46(3) .
N7 C15 1.54(5) .
N8 C16 1.37(3) .
N8 C14 1.45(2) .
C5 C6 1.509(15) .
C8 C9 1.502(14) .
C11 C12 1.518(13) .
C13 C14 1.47(2) .
C15 C16 1.54(4) .
C16 C17 1.59(8) .

loop_
_geom_hbond_atom_site_label_D
_geom_hbond_atom_site_label_H
_geom_hbond_atom_site_label_A
_geom_hbond_distance_DH
_geom_hbond_distance_HA
_geom_hbond_distance_DA
_geom_hbond_angle_DHA
_geom_hbond_site_symmetry_A
O14 H1 O10 0.82 1.73 2.547(11) 176.1 1_655
N7 H2 O7 0.90 1.98 2.809(16) 152.3 1_456
N7 H3 O20 0.90 1.98 2.87(3) 170.3 .
N8 H4 O12 0.90 2.10 2.930(19) 153.7 2_666
N8 H5 O3 0.90 2.25 2.989(17) 139.2 .
